data_4064417
loop_
_publ_author_name
'Dudle, Balz'
'Rajesh, Kunjanpillai'
'Blacque, Olivier'
'Berke, Heinz'

_publ_section_title
;
 Rhenium Nitrosyl Complexes Bearing Large-Bite-Angle Diphosphines
;
_journal_issue 11
_journal_name_full Organometallics
_journal_page_first 2986
_journal_paper_doi 10.1021/om200092y
_journal_volume 30
_journal_year 2011
_chemical_formula_moiety '2(C38 H31 Br2 N2 O2 P2 Re), 0.33 (C H2 Cl2), C4 H8 O'
_chemical_formula_sum 'C80.33 H70.67 Br4 Cl0.67 N4 O5 P4 Re2'
_chemical_formula_weight 2012.18
_chemical_name_systematic
'Acetonitrile-dibromo-(2,2'-bis(diphenylphosphino)diphenylether-P,P')-nitrosyl-rhenium(I) dichloromethane tetrahydrofuran solvate'
_space_group_IT_number 148
_symmetry_cell_setting trigonal
_symmetry_space_group_name_Hall '-R 3'
_symmetry_space_group_name_H-M 'R -3 :H'
_atom_sites_solution_hydrogens geom
_atom_sites_solution_primary direct
_atom_sites_solution_secondary difmap
_audit_creation_method SHELXL-97
_cell_angle_alpha 90.00
_cell_angle_beta 90.00
_cell_angle_gamma 120.00
_cell_formula_units_Z 9
_cell_length_a 44.9814(5)
_cell_length_b 44.9814(5)
_cell_length_c 11.4942(1)
_cell_measurement_reflns_used 19409
_cell_measurement_temperature 183(2)
_cell_measurement_theta_max 30.30
_cell_measurement_theta_min 2.58
_cell_volume 20140.7(4)
_computing_cell_refinement
;
CrysAlisPro Software, Oxford Diffraction Ltd.,
Version 1.171.33.55
;
_computing_data_collection
;
CrysAlisPro Software, Oxford Diffraction Ltd.,
Version 1.171.33.55
;
_computing_data_reduction
;
CrysAlisPro Software, Oxford Diffraction Ltd., Version 1.171.32.55
;
_computing_molecular_graphics
; ORTEP-3 for Windows, Version 2.01.
  Farrugia, L. J. (1997). J. Appl. Cryst. 30, 565.
;
_computing_publication_material
; WinGX -- An integrated system of Windows programs for the solution,
 refinment and analysis of single crystal X-ray diffraction data,
 Version 1.80.00.
 Farrugia, L. J. (1999). J. Appl. Cryst. 32, 837-838.
 SHELXL97. Program for crystal structure refinement.
 Sheldrick, G.M. (2008). Acta Cryst. A64, 112-122.
 PLATON for Windows, Version 1.12.
 Spek, A. L. (2003). J. Appl. Cryst. 36, 7-13. 
;
_computing_structure_refinement
; SHELXL97. Program for crystal structure refinement.
  Sheldrick, G.M. (2008). Acta Cryst. A64, 112-122.
;
_computing_structure_solution
; SHELXS97. Program for Crystal Structure solution.
  Sheldrick, G.M. (2008). Acta Cryst. A64, 112-122.  
;
_diffrn_ambient_temperature 183(2)
_diffrn_detector_area_resol_mean 10.4498
_diffrn_measured_fraction_theta_full 0.999
_diffrn_measured_fraction_theta_max 0.999
_diffrn_measurement_device_type
; Goniometer Xcalibur, detector: Ruby
Oxford Diffraction (2007). Oxford Diffraction Ltd.,
Xcalibur CCD system
;
_diffrn_measurement_method 'omega scans'
_diffrn_radiation_monochromator graphite
_diffrn_radiation_source 'Enhance (Mo) X-ray Source'
_diffrn_radiation_type MoK\a
_diffrn_radiation_wavelength 0.71073
_diffrn_reflns_av_R_equivalents 0.0309
_diffrn_reflns_av_sigmaI/netI 0.0422
_diffrn_reflns_limit_h_max 48
_diffrn_reflns_limit_h_min -52
_diffrn_reflns_limit_k_max 56
_diffrn_reflns_limit_k_min -56
_diffrn_reflns_limit_l_max 14
_diffrn_reflns_limit_l_min -14
_diffrn_reflns_number 37156
_diffrn_reflns_theta_full 27.10
_diffrn_reflns_theta_max 27.10
_diffrn_reflns_theta_min 2.59
_diffrn_standards_number 0
_exptl_absorpt_coefficient_mu 4.625
_exptl_absorpt_correction_T_max 0.622
_exptl_absorpt_correction_T_min 0.364
_exptl_absorpt_correction_type analytical
_exptl_absorpt_process_details
;
CrysAlisPro, Oxford Diffraction Ltd.,
Version 1.171.33.55 (release 05-01-2010 CrysAlis171 .NET)
(compiled Jan  5 2010,16:28:46)
Analytical numeric absorption correction using a multifaceted crystal
model based on expressions derived by R.C. Clark & J.S. Reid.
(Clark, R. C. & Reid, J. S. (1995). Acta Cryst. A51, 887-897)
;
_exptl_crystal_colour yellow
_exptl_crystal_density_diffrn 1.493
_exptl_crystal_density_method 'not measured'
_exptl_crystal_description prism
_exptl_crystal_F_000 8838
_exptl_crystal_size_max 0.20
_exptl_crystal_size_mid 0.11
_exptl_crystal_size_min 0.09
_refine_diff_density_max 1.470
_refine_diff_density_min -1.226
_refine_diff_density_rms 0.124
_refine_ls_extinction_method none
_refine_ls_goodness_of_fit_ref 1.120
_refine_ls_hydrogen_treatment constr
_refine_ls_matrix_type full
_refine_ls_number_parameters 468
_refine_ls_number_reflns 9889
_refine_ls_number_restraints 15
_refine_ls_restrained_S_all 1.124
_refine_ls_R_factor_all 0.0422
_refine_ls_R_factor_gt 0.0303
_refine_ls_shift/su_max 0.004
_refine_ls_shift/su_mean 0.000
_refine_ls_structure_factor_coef Fsqd
_refine_ls_weighting_details 'w=1/[\s^2^(Fo^2^)+(0.0526P)^2^+7.2701P] where P=(Fo^2^+2Fc^2^)/3'
_refine_ls_weighting_scheme calc
_refine_ls_wR_factor_gt 0.0962
_refine_ls_wR_factor_ref 0.0980
_reflns_number_gt 7864
_reflns_number_total 9889
_reflns_threshold_expression >2sigma(I)
_cod_data_source_file om200092y_si_002.cif
_cod_data_source_block 1c
_cod_original_sg_symbol_H-M 'R -3'
_cod_database_code 4064417

loop_
_symmetry_equiv_pos_as_xyz
'x, y, z'
'-y, x-y, z'
'-x+y, -x, z'
'x+2/3, y+1/3, z+1/3'
'-y+2/3, x-y+1/3, z+1/3'
'-x+y+2/3, -x+1/3, z+1/3'
'x+1/3, y+2/3, z+2/3'
'-y+1/3, x-y+2/3, z+2/3'
'-x+y+1/3, -x+2/3, z+2/3'
'-x, -y, -z'
'y, -x+y, -z'
'x-y, x, -z'
'-x+2/3, -y+1/3, -z+1/3'
'y+2/3, -x+y+1/3, -z+1/3'
'x-y+2/3, x+1/3, -z+1/3'
'-x+1/3, -y+2/3, -z+2/3'
'y+1/3, -x+y+2/3, -z+2/3'
'x-y+1/3, x+2/3, -z+2/3'

loop_
_atom_site_label
_atom_site_type_symbol
_atom_site_fract_x
_atom_site_fract_y
_atom_site_fract_z
_atom_site_U_iso_or_equiv
_atom_site_adp_type
_atom_site_occupancy
_atom_site_symmetry_multiplicity
_atom_site_calc_flag
_atom_site_refinement_flags
_atom_site_disorder_assembly
_atom_site_disorder_group
C1 C 0.14476(13) 0.95511(13) 0.6124(5) 0.0371(12) Uani 1 1 d . . .
C2 C 0.11127(14) 0.92618(15) 0.5911(7) 0.0590(18) Uani 1 1 d . . .
H2A H 0.0982 0.9199 0.6618 0.088 Uiso 1 1 calc R . .
H2B H 0.1135 0.9072 0.5638 0.088 Uiso 1 1 calc R . .
H2C H 0.0998 0.9322 0.5332 0.088 Uiso 1 1 calc R . .
C3 C 0.25218(13) 1.11772(12) 0.6555(4) 0.0281(10) Uani 1 1 d . . .
C4 C 0.22511(15) 1.11549(14) 0.7198(5) 0.0427(14) Uani 1 1 d . . .
H4 H 0.2124 1.0964 0.7670 0.051 Uiso 1 1 calc R . .
C5 C 0.21667(17) 1.14121(16) 0.7150(6) 0.0532(16) Uani 1 1 d . . .
H5 H 0.1989 1.1396 0.7611 0.064 Uiso 1 1 calc R . .
C6 C 0.23408(18) 1.16876(15) 0.6436(5) 0.0508(16) Uani 1 1 d . . .
H6 H 0.2275 1.1853 0.6378 0.061 Uiso 1 1 calc R . .
C7 C 0.26118(16) 1.17203(13) 0.5806(5) 0.0463(15) Uani 1 1 d . . .
H7 H 0.2735 1.1912 0.5336 0.056 Uiso 1 1 calc R . .
C8 C 0.27075(14) 1.14656(12) 0.5860(4) 0.0342(12) Uani 1 1 d . . .
H8 H 0.2894 1.1491 0.5432 0.041 Uiso 1 1 calc R . .
C9 C 0.29508(13) 1.09614(11) 0.5484(4) 0.0273(10) Uani 1 1 d . . .
C10 C 0.28422(13) 1.09059(13) 0.4340(4) 0.0331(11) Uani 1 1 d . . .
H10 H 0.2609 1.0791 0.4173 0.040 Uiso 1 1 calc R . .
C11 C 0.30795(15) 1.10207(14) 0.3439(5) 0.0420(13) Uani 1 1 d . . .
H11 H 0.3002 1.0982 0.2673 0.050 Uiso 1 1 calc R . .
C12 C 0.34243(14) 1.11887(13) 0.3656(5) 0.0385(13) Uani 1 1 d . . .
H12 H 0.3581 1.1268 0.3044 0.046 Uiso 1 1 calc R . .
C13 C 0.35370(13) 1.12391(12) 0.4787(5) 0.0363(12) Uani 1 1 d . . .
H13 H 0.3771 1.1347 0.4943 0.044 Uiso 1 1 calc R . .
C14 C 0.33029(12) 1.11291(12) 0.5702(4) 0.0313(11) Uani 1 1 d . . .
H14 H 0.3382 1.1168 0.6466 0.038 Uiso 1 1 calc R . .
C15 C 0.28898(11) 1.09600(11) 0.7986(4) 0.0231(10) Uani 1 1 d . . .
C16 C 0.29188(12) 1.12055(12) 0.8769(4) 0.0303(11) Uani 1 1 d . . .
H16 H 0.2828 1.1346 0.8585 0.036 Uiso 1 1 calc R . .
C17 C 0.30810(13) 1.12452(13) 0.9826(4) 0.0354(12) Uani 1 1 d . . .
H17 H 0.3101 1.1413 1.0343 0.043 Uiso 1 1 calc R . .
C18 C 0.32139(13) 1.10376(13) 1.0119(4) 0.0353(12) Uani 1 1 d . . .
H18 H 0.3318 1.1062 1.0840 0.042 Uiso 1 1 calc R . .
C19 C 0.31936(12) 1.07930(12) 0.9345(4) 0.0292(11) Uani 1 1 d . . .
H19 H 0.3284 1.0653 0.9535 0.035 Uiso 1 1 calc R . .
C20 C 0.30372(11) 1.07604(11) 0.8289(4) 0.0234(10) Uani 1 1 d . . .
C21 C 0.30080(12) 1.02347(11) 0.7761(4) 0.0234(10) Uani 1 1 d . . .
C22 C 0.33083(13) 1.02194(13) 0.7722(4) 0.0317(11) Uani 1 1 d . . .
H22 H 0.3513 1.0409 0.7480 0.038 Uiso 1 1 calc R . .
C23 C 0.32991(14) 0.99210(14) 0.8044(5) 0.0386(13) Uani 1 1 d . . .
H23 H 0.3499 0.9908 0.8028 0.046 Uiso 1 1 calc R . .
C24 C 0.29942(14) 0.96408(13) 0.8392(5) 0.0357(12) Uani 1 1 d . . .
H24 H 0.2989 0.9440 0.8616 0.043 Uiso 1 1 calc R . .
C25 C 0.26949(13) 0.96590(12) 0.8410(4) 0.0313(11) Uani 1 1 d . . .
H25 H 0.2491 0.9467 0.8638 0.038 Uiso 1 1 calc R . .
C26 C 0.26918(12) 0.99563(11) 0.8098(4) 0.0236(10) Uani 1 1 d . . .
C27 C 0.23418(12) 1.01415(12) 0.9694(4) 0.0296(11) Uani 1 1 d . . .
C28 C 0.22625(15) 1.03868(14) 1.0035(5) 0.0459(15) Uani 1 1 d . . .
H28 H 0.2222 1.0513 0.9481 0.055 Uiso 1 1 calc R . .
C29 C 0.22428(18) 1.04452(16) 1.1225(6) 0.063(2) Uani 1 1 d . . .
H29 H 0.2189 1.0611 1.1451 0.075 Uiso 1 1 calc R . .
C30 C 0.23009(16) 1.02642(16) 1.2059(5) 0.0564(18) Uani 1 1 d . . .
H30 H 0.2278 1.0300 1.2843 0.068 Uiso 1 1 calc R . .
C31 C 0.23915(14) 1.00351(16) 1.1736(5) 0.0486(16) Uani 1 1 d . . .
H31 H 0.2440 0.9917 1.2299 0.058 Uiso 1 1 calc R . .
C32 C 0.24137(13) 0.99725(15) 1.0570(5) 0.0402(13) Uani 1 1 d . . .
H32 H 0.2478 0.9813 1.0365 0.048 Uiso 1 1 calc R . .
C33 C 0.19633(12) 0.95515(12) 0.8324(4) 0.0273(10) Uani 1 1 d . . .
C34 C 0.17127(13) 0.94496(13) 0.9194(5) 0.0383(13) Uani 1 1 d . . .
H34 H 0.1734 0.9604 0.9773 0.046 Uiso 1 1 calc R . .
C35 C 0.14303(14) 0.91160(15) 0.9190(6) 0.0499(16) Uani 1 1 d . . .
H35 H 0.1263 0.9049 0.9762 0.060 Uiso 1 1 calc R . .
C36 C 0.14015(14) 0.88883(14) 0.8341(6) 0.0472(15) Uani 1 1 d . . .
H36 H 0.1216 0.8665 0.8355 0.057 Uiso 1 1 calc R . .
C37 C 0.16404(13) 0.89838(13) 0.7475(5) 0.0407(13) Uani 1 1 d . . .
H37 H 0.1616 0.8829 0.6897 0.049 Uiso 1 1 calc R . .
C38 C 0.19190(13) 0.93145(12) 0.7469(5) 0.0331(12) Uani 1 1 d . . .
H38 H 0.2081 0.9380 0.6877 0.040 Uiso 1 1 calc R . .
N2 N 0.17080(10) 0.97770(10) 0.6306(4) 0.0309(9) Uani 1 1 d . A .
O2 O 0.30205(8) 1.05372(7) 0.7426(3) 0.0243(7) Uani 1 1 d . . .
P1 P 0.26360(3) 1.08400(3) 0.66556(10) 0.0222(3) Uani 1 1 d . A .
P2 P 0.23085(3) 0.99977(3) 0.81912(10) 0.0224(2) Uani 1 1 d . A .
Br2 Br 0.192584(13) 1.042511(13) 0.48179(5) 0.03452(13) Uani 1 1 d . A .
Re1 Re 0.215198(4) 1.025495(4) 0.662176(16) 0.02194(7) Uani 1 1 d D . .
Br1A Br 0.24619(1) 1.00418(1) 0.52819(5) 0.02926(18) Uani 0.908(2) 1 d PD A 1
N1A N 0.18918(13) 1.03424(11) 0.7586(4) 0.0345(11) Uani 0.908(2) 1 d PD A 1
O1A O 0.17143(14) 1.03823(15) 0.8183(6) 0.0667(19) Uani 0.908(2) 1 d PD A 1
Br1B Br 0.17174(18) 1.0279(2) 0.7986(6) 0.02926(18) Uani 0.092(2) 1 d PD A 2
N1B N 0.2413(12) 1.0172(13) 0.562(4) 0.0345(11) Uani 0.092(2) 1 d PD A 2
O1B O 0.2588(14) 1.0144(15) 0.497(5) 0.0667(19) Uani 0.092(2) 1 d PD A 2
C43 C 0.0570 0.9994 0.6633 0.225(13) Uani 0.17 1 d PD . .
H43A H 0.0565 0.9908 0.7411 0.271 Uiso 0.17 1 calc PR . .
H43B H 0.0559 0.9824 0.6089 0.271 Uiso 0.17 1 calc PR . .
Cl1 Cl 0.0990(3) 1.0393(3) 0.644(2) 0.225(13) Uani 0.17 1 d PD . .
Cl2 Cl 0.0179(2) 1.0029(4) 0.6434(19) 0.225(13) Uani 0.17 1 d PD . .
O3 O 0.0600(5) 0.9064(5) 0.8260(14) 0.186(6) Uani 0.50 1 d PD . .
C39 C 0.0248(5) 0.8865(6) 0.7901(15) 0.186(6) Uani 0.50 1 d PD . .
H39A H 0.0195 0.8637 0.7667 0.223 Uiso 0.50 1 calc PR . .
H39B H 0.0204 0.8975 0.7246 0.223 Uiso 0.50 1 calc PR . .
C40 C 0.0027(4) 0.8845(6) 0.8933(19) 0.186(6) Uani 0.50 1 d PD . .
H40A H -0.0037 0.8641 0.9397 0.223 Uiso 0.50 1 calc PR . .
H40B H -0.0180 0.8844 0.8682 0.223 Uiso 0.50 1 calc PR . .
C41 C 0.0263(6) 0.9171(6) 0.9611(17) 0.186(6) Uani 0.50 1 d PD . .
H41A H 0.0221 0.9355 0.9398 0.223 Uiso 0.50 1 calc PR . .
H41B H 0.0228 0.9131 1.0441 0.223 Uiso 0.50 1 calc PR . .
C42 C 0.0626(5) 0.9260(6) 0.9274(17) 0.186(6) Uani 0.50 1 d PD . .
H42A H 0.0765 0.9503 0.9112 0.223 Uiso 0.50 1 calc PR . .
H42B H 0.0733 0.9203 0.9904 0.223 Uiso 0.50 1 calc PR . .

loop_
_atom_site_aniso_label
_atom_site_aniso_U_11
_atom_site_aniso_U_22
_atom_site_aniso_U_33
_atom_site_aniso_U_23
_atom_site_aniso_U_13
_atom_site_aniso_U_12
C1 0.029(3) 0.032(3) 0.043(3) -0.002(2) -0.001(2) 0.010(2)
C2 0.027(3) 0.042(3) 0.085(5) -0.010(3) -0.002(3) -0.001(3)
C3 0.039(3) 0.023(2) 0.025(2) -0.005(2) -0.007(2) 0.018(2)
C4 0.056(4) 0.036(3) 0.044(3) 0.002(3) 0.009(3) 0.029(3)
C5 0.070(4) 0.049(4) 0.060(4) -0.007(3) 0.002(3) 0.045(4)
C6 0.082(5) 0.042(3) 0.050(4) -0.012(3) -0.019(3) 0.047(4)
C7 0.074(4) 0.023(3) 0.038(3) -0.002(2) -0.014(3) 0.021(3)
C8 0.043(3) 0.028(3) 0.030(3) -0.002(2) -0.006(2) 0.016(2)
C9 0.034(3) 0.019(2) 0.024(2) 0.0009(19) 0.003(2) 0.010(2)
C10 0.031(3) 0.033(3) 0.028(3) -0.005(2) -0.001(2) 0.012(2)
C11 0.053(4) 0.040(3) 0.024(3) -0.004(2) 0.003(3) 0.017(3)
C12 0.044(3) 0.029(3) 0.038(3) 0.003(2) 0.019(3) 0.014(3)
C13 0.030(3) 0.027(3) 0.046(3) 0.003(2) 0.006(2) 0.010(2)
C14 0.029(3) 0.027(3) 0.030(3) 0.004(2) 0.001(2) 0.007(2)
C15 0.023(2) 0.019(2) 0.022(2) 0.0002(18) 0.0014(19) 0.0065(19)
C16 0.031(3) 0.025(2) 0.033(3) -0.002(2) 0.000(2) 0.013(2)
C17 0.042(3) 0.033(3) 0.029(3) -0.013(2) -0.003(2) 0.017(2)
C18 0.035(3) 0.042(3) 0.023(3) -0.008(2) -0.005(2) 0.014(2)
C19 0.029(3) 0.032(3) 0.027(3) 0.003(2) -0.001(2) 0.016(2)
C20 0.024(2) 0.018(2) 0.021(2) -0.0008(18) 0.0015(18) 0.0044(19)
C21 0.030(2) 0.023(2) 0.019(2) -0.0033(18) -0.0044(19) 0.014(2)
C22 0.031(3) 0.036(3) 0.030(3) -0.004(2) 0.000(2) 0.017(2)
C23 0.043(3) 0.048(3) 0.039(3) -0.006(3) -0.005(3) 0.034(3)
C24 0.048(3) 0.033(3) 0.037(3) -0.005(2) -0.010(2) 0.029(3)
C25 0.040(3) 0.023(2) 0.030(3) -0.001(2) -0.007(2) 0.015(2)
C26 0.028(2) 0.023(2) 0.019(2) -0.0007(18) -0.0020(19) 0.013(2)
C27 0.027(3) 0.030(3) 0.023(2) -0.005(2) 0.002(2) 0.008(2)
C28 0.055(4) 0.032(3) 0.037(3) -0.007(2) 0.006(3) 0.011(3)
C29 0.081(5) 0.036(3) 0.053(4) -0.019(3) 0.019(4) 0.015(3)
C30 0.053(4) 0.053(4) 0.028(3) -0.012(3) 0.008(3) 0.000(3)
C31 0.036(3) 0.063(4) 0.028(3) 0.002(3) 0.001(2) 0.010(3)
C32 0.034(3) 0.052(3) 0.030(3) -0.004(3) -0.003(2) 0.018(3)
C33 0.027(2) 0.024(2) 0.027(3) 0.005(2) -0.003(2) 0.010(2)
C34 0.033(3) 0.029(3) 0.044(3) 0.006(2) 0.004(2) 0.009(2)
C35 0.032(3) 0.043(3) 0.060(4) 0.015(3) 0.010(3) 0.008(3)
C36 0.032(3) 0.027(3) 0.071(4) 0.006(3) -0.010(3) 0.005(2)
C37 0.036(3) 0.025(3) 0.052(4) 0.000(2) -0.009(3) 0.009(2)
C38 0.036(3) 0.023(2) 0.034(3) 0.004(2) -0.004(2) 0.010(2)
N2 0.024(2) 0.027(2) 0.039(2) -0.0002(19) -0.0051(18) 0.0107(19)
O2 0.0289(17) 0.0211(16) 0.0227(17) -0.0009(13) -0.0022(14) 0.0124(14)
P1 0.0259(6) 0.0185(6) 0.0207(6) -0.0002(5) -0.0004(5) 0.0099(5)
P2 0.0235(6) 0.0193(6) 0.0208(6) 0.0002(5) 0.0008(5) 0.0080(5)
Br2 0.0381(3) 0.0334(3) 0.0364(3) 0.0008(2) -0.0089(2) 0.0211(2)
Re1 0.02116(10) 0.01872(10) 0.02469(10) -0.00077(7) -0.00157(7) 0.00903(8)
Br1A 0.0333(3) 0.0291(3) 0.0269(3) -0.0043(2) -0.0017(2) 0.0167(3)
N1A 0.042(3) 0.025(3) 0.038(3) -0.005(2) -0.004(3) 0.018(2)
O1A 0.055(3) 0.043(4) 0.095(5) -0.003(3) 0.022(3) 0.020(3)
Br1B 0.0333(3) 0.0291(3) 0.0269(3) -0.0043(2) -0.0017(2) 0.0167(3)
N1B 0.042(3) 0.025(3) 0.038(3) -0.005(2) -0.004(3) 0.018(2)
O1B 0.055(3) 0.043(4) 0.095(5) -0.003(3) 0.022(3) 0.020(3)
C43 0.25(2) 0.071(7) 0.184(13) -0.007(9) -0.060(14) -0.043(12)
Cl1 0.25(2) 0.071(7) 0.184(13) -0.007(9) -0.060(14) -0.043(12)
Cl2 0.25(2) 0.071(7) 0.184(13) -0.007(9) -0.060(14) -0.043(12)
O3 0.294(18) 0.233(16) 0.110(9) 0.028(9) 0.057(11) 0.192(16)
C39 0.294(18) 0.233(16) 0.110(9) 0.028(9) 0.057(11) 0.192(16)
C40 0.294(18) 0.233(16) 0.110(9) 0.028(9) 0.057(11) 0.192(16)
C41 0.294(18) 0.233(16) 0.110(9) 0.028(9) 0.057(11) 0.192(16)
C42 0.294(18) 0.233(16) 0.110(9) 0.028(9) 0.057(11) 0.192(16)

loop_
_atom_type_symbol
_atom_type_description
_atom_type_scat_dispersion_real
_atom_type_scat_dispersion_imag
_atom_type_scat_source
C C 0.0033 0.0016 'International Tables Vol C Tables 4.2.6.8 and 6.1.1.4'
H H 0.0000 0.0000 'International Tables Vol C Tables 4.2.6.8 and 6.1.1.4'
N N 0.0061 0.0033 'International Tables Vol C Tables 4.2.6.8 and 6.1.1.4'
O O 0.0106 0.0060 'International Tables Vol C Tables 4.2.6.8 and 6.1.1.4'
P P 0.1023 0.0942 'International Tables Vol C Tables 4.2.6.8 and 6.1.1.4'
Br Br -0.2901 2.4595 'International Tables Vol C Tables 4.2.6.8 and 6.1.1.4'
Re Re -1.0185 7.2310 'International Tables Vol C Tables 4.2.6.8 and 6.1.1.4'
Cl Cl 0.1484 0.1585 'International Tables Vol C Tables 4.2.6.8 and 6.1.1.4'

loop_
_geom_angle_atom_site_label_1
_geom_angle_atom_site_label_2
_geom_angle_atom_site_label_3
_geom_angle
_geom_angle_site_symmetry_1
_geom_angle_site_symmetry_3
N2 C1 C2 179.1(7) . .
C1 C2 H2A 109.5 . .
C1 C2 H2B 109.5 . .
H2A C2 H2B 109.5 . .
C1 C2 H2C 109.5 . .
H2A C2 H2C 109.5 . .
H2B C2 H2C 109.5 . .
C4 C3 C8 118.0(5) . .
C4 C3 P1 120.5(4) . .
C8 C3 P1 121.5(4) . .
C3 C4 C5 121.1(5) . .
C3 C4 H4 119.5 . .
C5 C4 H4 119.5 . .
C6 C5 C4 120.7(6) . .
C6 C5 H5 119.6 . .
C4 C5 H5 119.6 . .
C5 C6 C7 119.7(5) . .
C5 C6 H6 120.2 . .
C7 C6 H6 120.2 . .
C6 C7 C8 120.6(5) . .
C6 C7 H7 119.7 . .
C8 C7 H7 119.7 . .
C3 C8 C7 119.8(5) . .
C3 C8 H8 120.1 . .
C7 C8 H8 120.1 . .
C10 C9 C14 118.2(5) . .
C10 C9 P1 119.7(4) . .
C14 C9 P1 122.0(4) . .
C9 C10 C11 120.4(5) . .
C9 C10 H10 119.8 . .
C11 C10 H10 119.8 . .
C12 C11 C10 121.2(5) . .
C12 C11 H11 119.4 . .
C10 C11 H11 119.4 . .
C11 C12 C13 119.2(5) . .
C11 C12 H12 120.4 . .
C13 C12 H12 120.4 . .
C12 C13 C14 120.4(5) . .
C12 C13 H13 119.8 . .
C14 C13 H13 119.8 . .
C13 C14 C9 120.6(5) . .
C13 C14 H14 119.7 . .
C9 C14 H14 119.7 . .
C16 C15 C20 117.7(4) . .
C16 C15 P1 125.4(4) . .
C20 C15 P1 116.5(3) . .
C15 C16 C17 120.6(5) . .
C15 C16 H16 119.7 . .
C17 C16 H16 119.7 . .
C18 C17 C16 120.5(5) . .
C18 C17 H17 119.8 . .
C16 C17 H17 119.8 . .
C17 C18 C19 120.2(5) . .
C17 C18 H18 119.9 . .
C19 C18 H18 119.9 . .
C20 C19 C18 118.7(5) . .
C20 C19 H19 120.6 . .
C18 C19 H19 120.6 . .
C19 C20 O2 123.3(4) . .
C19 C20 C15 122.2(4) . .
O2 C20 C15 114.5(4) . .
C22 C21 O2 118.4(4) . .
C22 C21 C26 122.9(4) . .
O2 C21 C26 118.6(4) . .
C23 C22 C21 119.0(5) . .
C23 C22 H22 120.5 . .
C21 C22 H22 120.5 . .
C22 C23 C24 120.1(5) . .
C22 C23 H23 119.9 . .
C24 C23 H23 119.9 . .
C23 C24 C25 120.1(5) . .
C23 C24 H24 120.0 . .
C25 C24 H24 120.0 . .
C24 C25 C26 121.9(5) . .
C24 C25 H25 119.1 . .
C26 C25 H25 119.1 . .
C25 C26 C21 115.9(4) . .
C25 C26 P2 123.1(4) . .
C21 C26 P2 120.9(3) . .
C28 C27 C32 117.1(5) . .
C28 C27 P2 123.1(4) . .
C32 C27 P2 119.4(4) . .
C27 C28 C29 119.6(6) . .
C27 C28 H28 120.2 . .
C29 C28 H28 120.2 . .
C30 C29 C28 121.6(6) . .
C30 C29 H29 119.2 . .
C28 C29 H29 119.2 . .
C31 C30 C29 119.2(6) . .
C31 C30 H30 120.4 . .
C29 C30 H30 120.4 . .
C30 C31 C32 120.5(6) . .
C30 C31 H31 119.8 . .
C32 C31 H31 119.8 . .
C31 C32 C27 121.9(6) . .
C31 C32 H32 119.0 . .
C27 C32 H32 119.0 . .
C38 C33 C34 118.1(4) . .
C38 C33 P2 120.0(4) . .
C34 C33 P2 121.4(4) . .
C35 C34 C33 119.9(5) . .
C35 C34 H34 120.0 . .
C33 C34 H34 120.0 . .
C36 C35 C34 119.9(6) . .
C36 C35 H35 120.1 . .
C34 C35 H35 120.1 . .
C37 C36 C35 121.1(5) . .
C37 C36 H36 119.4 . .
C35 C36 H36 119.4 . .
C36 C37 C38 119.2(5) . .
C36 C37 H37 120.4 . .
C38 C37 H37 120.4 . .
C37 C38 C33 121.8(5) . .
C37 C38 H38 119.1 . .
C33 C38 H38 119.1 . .
C1 N2 Re1 169.5(4) . .
C20 O2 C21 118.2(3) . .
C15 P1 C9 104.6(2) . .
C15 P1 C3 101.6(2) . .
C9 P1 C3 101.7(2) . .
C15 P1 Re1 115.01(15) . .
C9 P1 Re1 116.82(15) . .
C3 P1 Re1 115.10(16) . .
C27 P2 C26 100.2(2) . .
C27 P2 C33 100.6(2) . .
C26 P2 C33 102.7(2) . .
C27 P2 Re1 121.74(17) . .
C26 P2 Re1 121.18(15) . .
C33 P2 Re1 107.18(15) . .
N1A Re1 N1B 178.7(16) . .
N1A Re1 N2 86.59(19) . .
N1B Re1 N2 93.5(15) . .
N1A Re1 P2 91.26(15) . .
N1B Re1 P2 90.0(15) . .
N2 Re1 P2 89.68(11) . .
N1A Re1 P1 94.70(15) . .
N1B Re1 P1 84.9(15) . .
N2 Re1 P1 169.40(11) . .
P2 Re1 P1 100.79(4) . .
N1A Re1 Br1B 8.9(2) . .
N1B Re1 Br1B 171.5(15) . .
N2 Re1 Br1B 78.1(2) . .
P2 Re1 Br1B 88.54(18) . .
P1 Re1 Br1B 103.55(18) . .
N1A Re1 Br1A 172.04(15) . .
N1B Re1 Br1A 8.6(15) . .
N2 Re1 Br1A 86.00(12) . .
P2 Re1 Br1A 85.79(3) . .
P1 Re1 Br1A 93.11(3) . .
Br1B Re1 Br1A 163.15(18) . .
N1A Re1 Br2 91.95(15) . .
N1B Re1 Br2 86.8(15) . .
N2 Re1 Br2 81.47(11) . .
P2 Re1 Br2 170.39(3) . .
P1 Re1 Br2 87.96(3) . .
Br1B Re1 Br2 93.28(18) . .
Br1A Re1 Br2 89.827(18) . .
O1A N1A Re1 176.7(5) . .
O1B N1B Re1 175(5) . .
Cl1 C43 Cl2 116.9(6) . .
Cl1 C43 H43A 108.1 . .
Cl2 C43 H43A 108.1 . .
Cl1 C43 H43B 108.1 . .
Cl2 C43 H43B 108.1 . .
H43A C43 H43B 107.3 . .
Cl2 Cl2 Cl2 60.00(3) 2_675 3_465
Cl2 Cl2 C43 161.5(17) 2_675 .
Cl2 Cl2 C43 136.7(17) 3_465 .
C42 O3 C39 110.0(5) . .
O3 C39 C40 107.4(6) . .
O3 C39 H39A 110.2 . .
C40 C39 H39A 110.2 . .
O3 C39 H39B 110.2 . .
C40 C39 H39B 110.2 . .
H39A C39 H39B 108.5 . .
C39 C40 C41 102.6(6) . .
C39 C40 H40A 111.2 . .
C41 C40 H40A 111.2 . .
C39 C40 H40B 111.2 . .
C41 C40 H40B 111.2 . .
H40A C40 H40B 109.2 . .
C42 C41 C40 105.3(5) . .
C42 C41 H41A 110.7 . .
C40 C41 H41A 110.7 . .
C42 C41 H41B 110.7 . .
C40 C41 H41B 110.7 . .
H41A C41 H41B 108.8 . .
O3 C42 C41 107.3(5) . .
O3 C42 H42A 110.3 . .
C41 C42 H42A 110.3 . .
O3 C42 H42B 110.3 . .
C41 C42 H42B 110.3 . .
H42A C42 H42B 108.5 . .

loop_
_geom_bond_atom_site_label_1
_geom_bond_atom_site_label_2
_geom_bond_distance
_geom_bond_site_symmetry_2
C1 N2 1.122(6) .
C1 C2 1.436(7) .
C2 H2A 0.9600 .
C2 H2B 0.9600 .
C2 H2C 0.9600 .
C3 C4 1.385(7) .
C3 C8 1.391(7) .
C3 P1 1.832(5) .
C4 C5 1.387(7) .
C4 H4 0.9300 .
C5 C6 1.361(9) .
C5 H5 0.9300 .
C6 C7 1.361(9) .
C6 H6 0.9300 .
C7 C8 1.412(7) .
C7 H7 0.9300 .
C8 H8 0.9300 .
C9 C10 1.381(7) .
C9 C14 1.395(7) .
C9 P1 1.828(5) .
C10 C11 1.389(7) .
C10 H10 0.9300 .
C11 C12 1.366(8) .
C11 H11 0.9300 .
C12 C13 1.373(8) .
C12 H12 0.9300 .
C13 C14 1.393(7) .
C13 H13 0.9300 .
C14 H14 0.9300 .
C15 C16 1.379(6) .
C15 C20 1.401(6) .
C15 P1 1.821(5) .
C16 C17 1.381(7) .
C16 H16 0.9300 .
C17 C18 1.379(7) .
C17 H17 0.9300 .
C18 C19 1.382(7) .
C18 H18 0.9300 .
C19 C20 1.374(6) .
C19 H19 0.9300 .
C20 O2 1.387(5) .
C21 C22 1.387(6) .
C21 O2 1.388(5) .
C21 C26 1.400(6) .
C22 C23 1.373(7) .
C22 H22 0.9300 .
C23 C24 1.379(8) .
C23 H23 0.9300 .
C24 C25 1.389(7) .
C24 H24 0.9300 .
C25 C26 1.392(6) .
C25 H25 0.9300 .
C26 P2 1.828(5) .
C27 C28 1.376(7) .
C27 C32 1.394(7) .
C27 P2 1.824(5) .
C28 C29 1.404(8) .
C28 H28 0.9300 .
C29 C30 1.365(10) .
C29 H29 0.9300 .
C30 C31 1.336(9) .
C30 H30 0.9300 .
C31 C32 1.383(8) .
C31 H31 0.9300 .
C32 H32 0.9300 .
C33 C38 1.389(7) .
C33 C34 1.401(7) .
C33 P2 1.829(5) .
C34 C35 1.400(7) .
C34 H34 0.9300 .
C35 C36 1.374(9) .
C35 H35 0.9300 .
C36 C37 1.367(8) .
C36 H36 0.9300 .
C37 C38 1.385(7) .
C37 H37 0.9300 .
C38 H38 0.9300 .
N2 Re1 2.109(4) .
P1 Re1 2.4366(11) .
P2 Re1 2.4298(12) .
Br2 Re1 2.5881(5) .
Re1 N1A 1.793(5) .
Re1 N1B 1.81(4) .
Re1 Br1B 2.551(5) .
Re1 Br1A 2.5634(6) .
N1A O1A 1.133(8) .
N1B O1B 1.134(10) .
C43 Cl1 1.855(5) .
C43 Cl2 1.858(5) .
C43 H43A 0.9700 .
C43 H43B 0.9700 .
Cl2 Cl2 1.295(11) 2_675
Cl2 Cl2 1.295(11) 3_465
O3 C42 1.429(5) .
O3 C39 1.438(5) .
C39 C40 1.521(5) .
C39 H39A 0.9700 .
C39 H39B 0.9700 .
C40 C41 1.527(5) .
C40 H40A 0.9700 .
C40 H40B 0.9700 .
C41 C42 1.524(5) .
C41 H41A 0.9700 .
C41 H41B 0.9700 .
C42 H42A 0.9700 .
C42 H42B 0.9700 .
